data_4329620
loop_
_publ_author_name
'Tapash Deb'
'Gregory T. Rohde'
'Victor G. Young'
'Michael P. Jensen'

_publ_section_title
;
 Aerobic and Hydrolytic Decomposition of Pseudotetrahedral Nickel
 Phenolate Complexes
;
_journal_name_full 'Inorganic Chemistry'
_journal_page_first 7257
_journal_page_last 7270
_journal_paper_doi 10.1021/ic300551z
_journal_volume 51
_journal_year 2012
_chemical_formula_moiety 'C60 H54 B2 N12 Ni2 O2'
_chemical_formula_sum 'C60 H54 B2 N12 Ni2 O2'
_chemical_formula_weight 1114.19
_chemical_name_common 11088a
_chemical_name_systematic
; 
 ? 
;
_space_group_IT_number 86
_symmetry_cell_setting tetragonal
_symmetry_space_group_name_Hall '-P 4bc'
_symmetry_space_group_name_H-M 'P 42/n :2'
_atom_sites_solution_hydrogens geom
_atom_sites_solution_primary direct
_atom_sites_solution_secondary difmap
_audit_creation_method SHELXL-97
_cell_angle_alpha 90.00
_cell_angle_beta 90.00
_cell_angle_gamma 90.00
_cell_formula_units_Z 4
_cell_length_a 19.6818(18)
_cell_length_b 19.6818(18)
_cell_length_c 13.5412(12)
_cell_measurement_reflns_used 2794
_cell_measurement_temperature 173(2)
_cell_measurement_theta_max 26.93
_cell_measurement_theta_min 2.56
_cell_volume 5245.5(8)
_computing_cell_refinement 'Bruker SAINT'
_computing_data_collection 'Bruker APEX2'
_computing_data_reduction 'Bruker SAINT'
_computing_molecular_graphics 'Bruker SHELXTL'
_computing_publication_material 'Bruker SHELXTL'
_computing_structure_refinement 'SHELXL-97 (Sheldrick, 2008)'
_computing_structure_solution 'SHELXS-97 (Sheldrick, 2008)'
_diffrn_ambient_temperature 173(2)
_diffrn_measured_fraction_theta_full 1.000
_diffrn_measured_fraction_theta_max 1.000
_diffrn_measurement_device_type 'Bruker APEX-II CCD'
_diffrn_measurement_method '\f and \w scans'
_diffrn_radiation_monochromator graphite
_diffrn_radiation_source 'sealed tube'
_diffrn_radiation_type MoK\a
_diffrn_radiation_wavelength 0.71073
_diffrn_reflns_av_R_equivalents 0.0500
_diffrn_reflns_av_sigmaI/netI 0.0235
_diffrn_reflns_limit_h_max 17
_diffrn_reflns_limit_h_min -16
_diffrn_reflns_limit_k_max 24
_diffrn_reflns_limit_k_min 0
_diffrn_reflns_limit_l_max 16
_diffrn_reflns_limit_l_min 0
_diffrn_reflns_number 60638
_diffrn_reflns_theta_full 26.37
_diffrn_reflns_theta_max 26.37
_diffrn_reflns_theta_min 1.83
_exptl_absorpt_coefficient_mu 0.776
_exptl_absorpt_correction_T_max 0.9264
_exptl_absorpt_correction_T_min 0.7215
_exptl_absorpt_correction_type multi-scan
_exptl_absorpt_process_details 'SADABS (Sheldrick, 2008/1)'
_exptl_crystal_colour green
_exptl_crystal_density_diffrn 1.411
_exptl_crystal_description Needle
_exptl_crystal_F_000 2320
_exptl_crystal_size_max 0.45
_exptl_crystal_size_mid 0.12
_exptl_crystal_size_min 0.10
_refine_diff_density_max 0.436
_refine_diff_density_min -0.260
_refine_diff_density_rms 0.057
_refine_ls_extinction_method none
_refine_ls_goodness_of_fit_ref 1.020
_refine_ls_hydrogen_treatment constr
_refine_ls_matrix_type full
_refine_ls_number_parameters 355
_refine_ls_number_reflns 5365
_refine_ls_number_restraints 0
_refine_ls_restrained_S_all 1.020
_refine_ls_R_factor_all 0.0559
_refine_ls_R_factor_gt 0.0389
_refine_ls_shift/su_max 0.002
_refine_ls_shift/su_mean 0.000
_refine_ls_structure_factor_coef Fsqd
_refine_ls_weighting_details 'calc w=1/[\s^2^(Fo^2^)+(0.0496P)^2^+4.9092P] where P=(Fo^2^+2Fc^2^)/3'
_refine_ls_weighting_scheme calc
_refine_ls_wR_factor_gt 0.0983
_refine_ls_wR_factor_ref 0.1088
_reflns_number_gt 4145
_reflns_number_total 5365
_reflns_threshold_expression >2sigma(I)
_cod_data_source_file ic300551z_si_001_3.cif
_cod_data_source_block 11088a_2
_cod_original_sg_symbol_H-M 'P 42/n'
_cod_database_code 4329620

loop_
_symmetry_equiv_pos_as_xyz
'x, y, z'
'-x+1/2, -y+1/2, z'
'-y, x+1/2, z+1/2'
'y+1/2, -x, z+1/2'
'-x, -y, -z'
'x-1/2, y-1/2, -z'
'y, -x-1/2, -z-1/2'
'-y-1/2, x, -z-1/2'

loop_
_atom_site_label
_atom_site_type_symbol
_atom_site_fract_x
_atom_site_fract_y
_atom_site_fract_z
_atom_site_U_iso_or_equiv
_atom_site_adp_type
_atom_site_occupancy
_atom_site_symmetry_multiplicity
_atom_site_calc_flag
_atom_site_refinement_flags
Ni1 Ni 0.577271(15) 0.511101(15) 0.52010(2) 0.02981(11) Uani 1 1 d .
B1 B 0.72151(14) 0.55055(15) 0.5821(2) 0.0334(6) Uani 1 1 d .
H1A H 0.7740 0.5658 0.6051 0.040 Uiso 1 1 calc R
N1 N 0.69845(10) 0.59389(11) 0.49421(15) 0.0340(5) Uani 1 1 d .
N2 N 0.63312(10) 0.58616(11) 0.46239(15) 0.0351(5) Uani 1 1 d .
N3 N 0.67173(10) 0.56161(10) 0.66798(15) 0.0335(5) Uani 1 1 d .
N4 N 0.60518(10) 0.54157(10) 0.65940(15) 0.0331(4) Uani 1 1 d .
N5 N 0.72122(10) 0.47547(10) 0.54978(15) 0.0327(4) Uani 1 1 d .
N6 N 0.66330(10) 0.44538(11) 0.51116(15) 0.0333(5) Uani 1 1 d .
C1 C 0.73002(13) 0.64159(13) 0.4399(2) 0.0363(6) Uani 1 1 d .
C2 C 0.68386(13) 0.66501(13) 0.3718(2) 0.0397(6) Uani 1 1 d .
H2A H 0.6916 0.6986 0.3226 0.048 Uiso 1 1 calc R
C3 C 0.62341(12) 0.62999(12) 0.38871(18) 0.0338(5) Uani 1 1 d .
C4 C 0.80230(14) 0.66014(16) 0.4574(2) 0.0502(7) Uani 1 1 d .
H4A H 0.8069 0.6807 0.5230 0.075 Uiso 1 1 calc R
H4B H 0.8171 0.6927 0.4070 0.075 Uiso 1 1 calc R
H4C H 0.8306 0.6192 0.4536 0.075 Uiso 1 1 calc R
C5 C 0.55730(13) 0.63722(13) 0.33996(18) 0.0358(6) Uani 1 1 d .
C6 C 0.55278(14) 0.68298(14) 0.2626(2) 0.0415(6) Uani 1 1 d .
H6A H 0.5923 0.7075 0.2441 0.050 Uiso 1 1 calc R
C7 C 0.49323(15) 0.69458(14) 0.2113(2) 0.0430(6) Uani 1 1 d .
H7A H 0.4919 0.7259 0.1580 0.052 Uiso 1 1 calc R
C8 C 0.43614(15) 0.65959(14) 0.2395(2) 0.0434(6) Uani 1 1 d .
H8A H 0.3945 0.6672 0.2057 0.052 Uiso 1 1 calc R
C9 C 0.43819(14) 0.61330(14) 0.3165(2) 0.0420(6) Uani 1 1 d .
H9A H 0.3978 0.5900 0.3345 0.050 Uiso 1 1 calc R
C10 C 0.49820(13) 0.59989(13) 0.36859(19) 0.0375(6) Uani 1 1 d .
O1 O 0.49796(9) 0.55367(9) 0.44493(13) 0.0376(4) Uani 1 1 d .
C11 C 0.68435(13) 0.58237(13) 0.76128(19) 0.0360(6) Uani 1 1 d .
C12 C 0.62512(13) 0.57491(13) 0.8143(2) 0.0384(6) Uani 1 1 d .
H12A H 0.6185 0.5852 0.8822 0.046 Uiso 1 1 calc R
C13 C 0.57672(12) 0.54925(12) 0.74855(18) 0.0333(5) Uani 1 1 d .
C14 C 0.75194(14) 0.60848(16) 0.7938(2) 0.0491(7) Uani 1 1 d .
H14A H 0.7863 0.5729 0.7853 0.074 Uiso 1 1 calc R
H14B H 0.7496 0.6216 0.8635 0.074 Uiso 1 1 calc R
H14C H 0.7643 0.6481 0.7539 0.074 Uiso 1 1 calc R
C15 C 0.50632(13) 0.52994(13) 0.77218(18) 0.0341(5) Uani 1 1 d .
C16 C 0.49392(14) 0.49349(13) 0.85834(19) 0.0376(6) Uani 1 1 d .
H16A H 0.5307 0.4811 0.9000 0.045 Uiso 1 1 calc R
C17 C 0.42849(15) 0.47520(14) 0.8838(2) 0.0437(7) Uani 1 1 d .
H17A H 0.4206 0.4505 0.9430 0.052 Uiso 1 1 calc R
C18 C 0.37453(15) 0.49257(14) 0.8238(2) 0.0442(6) Uani 1 1 d .
H18A H 0.3297 0.4794 0.8411 0.053 Uiso 1 1 calc R
C19 C 0.38605(14) 0.52911(14) 0.7388(2) 0.0442(6) Uani 1 1 d .
H19A H 0.3489 0.5413 0.6976 0.053 Uiso 1 1 calc R
C20 C 0.45159(13) 0.54830(13) 0.7130(2) 0.0386(6) Uani 1 1 d .
H20A H 0.4591 0.5741 0.6546 0.046 Uiso 1 1 calc R
C21 C 0.77492(13) 0.43379(13) 0.53940(19) 0.0372(6) Uani 1 1 d .
C22 C 0.75315(14) 0.37555(14) 0.4936(2) 0.0406(6) Uani 1 1 d .
H22A H 0.7799 0.3371 0.4766 0.049 Uiso 1 1 calc R
C23 C 0.68376(13) 0.38428(13) 0.47723(18) 0.0347(5) Uani 1 1 d .
C24 C 0.84491(14) 0.45165(16) 0.5717(3) 0.0523(8) Uani 1 1 d .
H24A H 0.8622 0.4890 0.5310 0.079 Uiso 1 1 calc R
H24B H 0.8746 0.4120 0.5643 0.079 Uiso 1 1 calc R
H24C H 0.8441 0.4657 0.6411 0.079 Uiso 1 1 calc R
C25 C 0.64225(13) 0.33277(13) 0.4246(2) 0.0393(6) Uani 1 1 d .
C26 C 0.66721(16) 0.30857(15) 0.3343(2) 0.0497(7) Uani 1 1 d .
H26A H 0.7070 0.3282 0.3068 0.060 Uiso 1 1 calc R
C27 C 0.63477(17) 0.25657(16) 0.2848(2) 0.0546(8) Uani 1 1 d .
H27A H 0.6516 0.2414 0.2228 0.066 Uiso 1 1 calc R
C28 C 0.57853(17) 0.22703(17) 0.3248(3) 0.0625(9) Uani 1 1 d .
H28A H 0.5566 0.1908 0.2911 0.075 Uiso 1 1 calc R
C29 C 0.55320(18) 0.24948(19) 0.4141(3) 0.0706(11) Uani 1 1 d .
H29A H 0.5141 0.2286 0.4418 0.085 Uiso 1 1 calc R
C30 C 0.58503(16) 0.30277(17) 0.4635(3) 0.0565(8) Uani 1 1 d .
H30A H 0.5671 0.3185 0.5245 0.068 Uiso 1 1 calc R

loop_
_atom_site_aniso_label
_atom_site_aniso_U_11
_atom_site_aniso_U_22
_atom_site_aniso_U_33
_atom_site_aniso_U_23
_atom_site_aniso_U_13
_atom_site_aniso_U_12
Ni1 0.02806(17) 0.03388(18) 0.02750(18) 0.00267(13) -0.00393(12) -0.00300(12)
B1 0.0311(14) 0.0386(15) 0.0305(14) 0.0024(12) -0.0041(11) -0.0039(11)
N1 0.0295(10) 0.0382(11) 0.0341(11) 0.0026(9) -0.0042(8) -0.0044(9)
N2 0.0304(11) 0.0418(12) 0.0332(11) 0.0032(9) -0.0043(9) -0.0052(9)
N3 0.0309(11) 0.0383(11) 0.0314(11) -0.0002(9) -0.0051(8) -0.0028(9)
N4 0.0309(11) 0.0372(11) 0.0312(11) 0.0016(9) -0.0030(8) -0.0036(9)
N5 0.0288(10) 0.0384(11) 0.0309(10) 0.0011(9) -0.0062(8) -0.0037(8)
N6 0.0310(11) 0.0381(11) 0.0309(11) -0.0012(9) -0.0038(8) -0.0040(8)
C1 0.0357(13) 0.0339(13) 0.0393(14) 0.0015(11) 0.0013(11) -0.0034(10)
C2 0.0425(15) 0.0349(14) 0.0418(15) 0.0094(11) -0.0004(12) -0.0028(11)
C3 0.0363(13) 0.0344(13) 0.0306(13) -0.0015(10) -0.0007(10) 0.0018(10)
C4 0.0379(15) 0.0521(17) 0.0607(19) 0.0143(14) -0.0070(13) -0.0109(13)
C5 0.0373(14) 0.0400(14) 0.0302(13) -0.0026(11) -0.0036(10) 0.0025(11)
C6 0.0449(15) 0.0407(15) 0.0389(15) 0.0034(12) 0.0013(12) -0.0016(12)
C7 0.0575(17) 0.0367(14) 0.0347(14) 0.0064(11) -0.0062(13) 0.0022(12)
C8 0.0466(16) 0.0463(16) 0.0373(15) -0.0006(12) -0.0092(12) 0.0070(12)
C9 0.0413(15) 0.0460(15) 0.0389(15) -0.0004(12) -0.0027(12) -0.0001(12)
C10 0.0424(14) 0.0369(14) 0.0332(14) 0.0000(11) -0.0020(11) 0.0012(11)
O1 0.0352(9) 0.0373(9) 0.0401(10) 0.0042(8) -0.0052(8) -0.0012(7)
C11 0.0366(13) 0.0369(13) 0.0345(14) -0.0037(11) -0.0059(11) 0.0004(11)
C12 0.0425(14) 0.0410(14) 0.0318(13) -0.0054(11) -0.0024(11) 0.0037(11)
C13 0.0372(13) 0.0317(13) 0.0312(13) 0.0010(10) -0.0032(10) 0.0035(10)
C14 0.0421(15) 0.0620(19) 0.0434(16) -0.0130(14) -0.0066(13) -0.0059(13)
C15 0.0376(13) 0.0335(13) 0.0310(13) -0.0033(10) 0.0007(10) 0.0009(10)
C16 0.0450(15) 0.0366(14) 0.0313(13) -0.0025(10) -0.0040(11) 0.0006(11)
C17 0.0564(17) 0.0401(15) 0.0345(14) -0.0002(11) 0.0049(13) -0.0077(12)
C18 0.0410(15) 0.0453(16) 0.0465(16) -0.0054(13) 0.0042(12) -0.0070(12)
C19 0.0419(15) 0.0483(16) 0.0424(16) -0.0039(13) -0.0036(12) 0.0012(12)
C20 0.0418(14) 0.0403(14) 0.0336(14) 0.0003(11) -0.0007(11) 0.0030(11)
C21 0.0336(13) 0.0416(14) 0.0365(14) 0.0050(11) -0.0057(11) 0.0003(11)
C22 0.0368(14) 0.0397(14) 0.0452(15) 0.0001(12) -0.0055(12) 0.0032(11)
C23 0.0384(14) 0.0357(13) 0.0300(13) 0.0018(10) -0.0035(11) -0.0009(10)
C24 0.0337(14) 0.0526(17) 0.071(2) -0.0009(15) -0.0139(14) 0.0020(13)
C25 0.0396(14) 0.0355(14) 0.0430(15) -0.0035(11) -0.0072(12) 0.0043(11)
C26 0.0531(18) 0.0530(18) 0.0431(17) -0.0070(13) -0.0028(13) 0.0011(14)
C27 0.0587(19) 0.0551(18) 0.0500(18) -0.0159(15) -0.0090(15) 0.0095(15)
C28 0.0514(19) 0.058(2) 0.078(2) -0.0299(18) -0.0129(17) 0.0009(15)
C29 0.0529(19) 0.074(2) 0.085(3) -0.033(2) 0.0113(18) -0.0206(17)
C30 0.0508(18) 0.061(2) 0.058(2) -0.0217(16) 0.0079(15) -0.0103(15)

loop_
_atom_type_symbol
_atom_type_description
_atom_type_scat_dispersion_real
_atom_type_scat_dispersion_imag
_atom_type_scat_source
C C 0.0033 0.0016 'International Tables Vol C Tables 4.2.6.8 and 6.1.1.4'
H H 0.0000 0.0000 'International Tables Vol C Tables 4.2.6.8 and 6.1.1.4'
B B 0.0013 0.0007 'International Tables Vol C Tables 4.2.6.8 and 6.1.1.4'
N N 0.0061 0.0033 'International Tables Vol C Tables 4.2.6.8 and 6.1.1.4'
O O 0.0106 0.0060 'International Tables Vol C Tables 4.2.6.8 and 6.1.1.4'
Ni Ni 0.3393 1.1124 'International Tables Vol C Tables 4.2.6.8 and 6.1.1.4'

loop_
_geom_angle_atom_site_label_1
_geom_angle_atom_site_label_2
_geom_angle_atom_site_label_3
_geom_angle
_geom_angle_site_symmetry_1
_geom_angle_site_symmetry_3
N2 Ni1 O1 164.81(8) . 5_666
N2 Ni1 O1 85.55(8) . .
O1 Ni1 O1 79.32(8) 5_666 .
N2 Ni1 N4 89.78(8) . .
O1 Ni1 N4 99.54(8) 5_666 .
O1 Ni1 N4 122.82(8) . .
N2 Ni1 N6 89.40(8) . .
O1 Ni1 N6 102.32(7) 5_666 .
O1 Ni1 N6 145.73(8) . .
N4 Ni1 N6 90.97(8) . .
N1 B1 N3 108.7(2) . .
N1 B1 N5 108.2(2) . .
N3 B1 N5 110.4(2) . .
N1 B1 H1A 109.9 . .
N3 B1 H1A 109.9 . .
N5 B1 H1A 109.9 . .
C1 N1 N2 109.9(2) . .
C1 N1 B1 132.5(2) . .
N2 N1 B1 117.52(19) . .
C3 N2 N1 107.4(2) . .
C3 N2 Ni1 133.76(17) . .
N1 N2 Ni1 118.48(15) . .
C11 N3 N4 110.0(2) . .
C11 N3 B1 129.3(2) . .
N4 N3 B1 120.25(19) . .
C13 N4 N3 106.88(19) . .
C13 N4 Ni1 138.48(17) . .
N3 N4 Ni1 114.63(15) . .
C21 N5 N6 110.2(2) . .
C21 N5 B1 127.7(2) . .
N6 N5 B1 121.30(19) . .
C23 N6 N5 105.3(2) . .
C23 N6 Ni1 142.80(17) . .
N5 N6 Ni1 111.83(15) . .
N1 C1 C2 107.2(2) . .
N1 C1 C4 121.8(2) . .
C2 C1 C4 131.0(2) . .
C1 C2 C3 106.7(2) . .
C1 C2 H2A 126.6 . .
C3 C2 H2A 126.6 . .
N2 C3 C2 108.7(2) . .
N2 C3 C5 121.8(2) . .
C2 C3 C5 129.4(2) . .
C1 C4 H4A 109.5 . .
C1 C4 H4B 109.5 . .
H4A C4 H4B 109.5 . .
C1 C4 H4C 109.5 . .
H4A C4 H4C 109.5 . .
H4B C4 H4C 109.5 . .
C6 C5 C10 119.2(2) . .
C6 C5 C3 117.5(2) . .
C10 C5 C3 123.4(2) . .
C7 C6 C5 122.9(3) . .
C7 C6 H6A 118.6 . .
C5 C6 H6A 118.6 . .
C8 C7 C6 118.1(3) . .
C8 C7 H7A 120.9 . .
C6 C7 H7A 120.9 . .
C7 C8 C9 121.1(3) . .
C7 C8 H8A 119.5 . .
C9 C8 H8A 119.5 . .
C8 C9 C10 121.8(3) . .
C8 C9 H9A 119.1 . .
C10 C9 H9A 119.1 . .
O1 C10 C9 120.0(2) . .
O1 C10 C5 123.1(2) . .
C9 C10 C5 116.9(2) . .
C10 O1 Ni1 126.75(15) . 5_666
C10 O1 Ni1 129.96(15) . .
Ni1 O1 Ni1 100.68(8) 5_666 .
N3 C11 C12 107.5(2) . .
N3 C11 C14 122.9(2) . .
C12 C11 C14 129.6(2) . .
C11 C12 C13 106.4(2) . .
C11 C12 H12A 126.8 . .
C13 C12 H12A 126.8 . .
N4 C13 C12 109.3(2) . .
N4 C13 C15 124.1(2) . .
C12 C13 C15 126.6(2) . .
C11 C14 H14A 109.5 . .
C11 C14 H14B 109.5 . .
H14A C14 H14B 109.5 . .
C11 C14 H14C 109.5 . .
H14A C14 H14C 109.5 . .
H14B C14 H14C 109.5 . .
C20 C15 C16 118.8(2) . .
C20 C15 C13 122.5(2) . .
C16 C15 C13 118.7(2) . .
C17 C16 C15 120.5(2) . .
C17 C16 H16A 119.7 . .
C15 C16 H16A 119.7 . .
C18 C17 C16 120.4(3) . .
C18 C17 H17A 119.8 . .
C16 C17 H17A 119.8 . .
C19 C18 C17 119.7(3) . .
C19 C18 H18A 120.2 . .
C17 C18 H18A 120.2 . .
C18 C19 C20 120.4(3) . .
C18 C19 H19A 119.8 . .
C20 C19 H19A 119.8 . .
C19 C20 C15 120.2(3) . .
C19 C20 H20A 119.9 . .
C15 C20 H20A 119.9 . .
N5 C21 C22 108.1(2) . .
N5 C21 C24 123.5(2) . .
C22 C21 C24 128.3(3) . .
C21 C22 C23 106.0(2) . .
C21 C22 H22A 127.0 . .
C23 C22 H22A 127.0 . .
N6 C23 C22 110.4(2) . .
N6 C23 C25 127.5(2) . .
C22 C23 C25 122.1(2) . .
C21 C24 H24A 109.5 . .
C21 C24 H24B 109.5 . .
H24A C24 H24B 109.5 . .
C21 C24 H24C 109.5 . .
H24A C24 H24C 109.5 . .
H24B C24 H24C 109.5 . .
C30 C25 C26 118.4(3) . .
C30 C25 C23 124.0(3) . .
C26 C25 C23 117.3(2) . .
C27 C26 C25 120.9(3) . .
C27 C26 H26A 119.5 . .
C25 C26 H26A 119.5 . .
C28 C27 C26 119.9(3) . .
C28 C27 H27A 120.1 . .
C26 C27 H27A 120.1 . .
C27 C28 C29 120.4(3) . .
C27 C28 H28A 119.8 . .
C29 C28 H28A 119.8 . .
C28 C29 C30 119.9(3) . .
C28 C29 H29A 120.0 . .
C30 C29 H29A 120.0 . .
C25 C30 C29 120.5(3) . .
C25 C30 H30A 119.8 . .
C29 C30 H30A 119.8 . .

loop_
_geom_bond_atom_site_label_1
_geom_bond_atom_site_label_2
_geom_bond_distance
_geom_bond_site_symmetry_2
Ni1 N2 2.000(2) .
Ni1 O1 2.0104(17) 5_666
Ni1 O1 2.0432(17) .
Ni1 N4 2.054(2) .
Ni1 N6 2.134(2) .
B1 N1 1.533(3) .
B1 N3 1.536(3) .
B1 N5 1.541(3) .
B1 H1A 1.1200 .
N1 C1 1.345(3) .
N1 N2 1.364(3) .
N2 C3 1.333(3) .
N3 C11 1.351(3) .
N3 N4 1.373(3) .
N4 C13 1.339(3) .
N5 C21 1.345(3) .
N5 N6 1.387(3) .
N6 C23 1.349(3) .
C1 C2 1.375(4) .
C1 C4 1.488(4) .
C2 C3 1.394(4) .
C2 H2A 0.9500 .
C3 C5 1.466(3) .
C4 H4A 0.9800 .
C4 H4B 0.9800 .
C4 H4C 0.9800 .
C5 C6 1.384(4) .
C5 C10 1.429(4) .
C6 C7 1.382(4) .
C6 H6A 0.9500 .
C7 C8 1.372(4) .
C7 H7A 0.9500 .
C8 C9 1.385(4) .
C8 H8A 0.9500 .
C9 C10 1.401(4) .
C9 H9A 0.9500 .
C10 O1 1.377(3) .
O1 Ni1 2.0104(17) 5_666
C11 C12 1.377(4) .
C11 C14 1.493(4) .
C12 C13 1.399(3) .
C12 H12A 0.9500 .
C13 C15 1.472(3) .
C14 H14A 0.9800 .
C14 H14B 0.9800 .
C14 H14C 0.9800 .
C15 C20 1.391(4) .
C15 C16 1.391(4) .
C16 C17 1.381(4) .
C16 H16A 0.9500 .
C17 C18 1.380(4) .
C17 H17A 0.9500 .
C18 C19 1.376(4) .
C18 H18A 0.9500 .
C19 C20 1.389(4) .
C19 H19A 0.9500 .
C20 H20A 0.9500 .
C21 C22 1.372(4) .
C21 C24 1.488(4) .
C22 C23 1.394(4) .
C22 H22A 0.9500 .
C23 C25 1.484(3) .
C24 H24A 0.9800 .
C24 H24B 0.9800 .
C24 H24C 0.9800 .
C25 C30 1.377(4) .
C25 C26 1.401(4) .
C26 C27 1.380(4) .
C26 H26A 0.9500 .
C27 C28 1.363(5) .
C27 H27A 0.9500 .
C28 C29 1.380(5) .
C28 H28A 0.9500 .
C29 C30 1.393(4) .
C29 H29A 0.9500 .
C30 H30A 0.9500 .

loop_
_geom_torsion_atom_site_label_1
_geom_torsion_atom_site_label_2
_geom_torsion_atom_site_label_3
_geom_torsion_atom_site_label_4
_geom_torsion
_geom_torsion_site_symmetry_1
_geom_torsion_site_symmetry_4
N3 B1 N1 C1 124.3(3) . .
N5 B1 N1 C1 -115.8(3) . .
N3 B1 N1 N2 -54.0(3) . .
N5 B1 N1 N2 65.9(3) . .
C1 N1 N2 C3 -0.9(3) . .
B1 N1 N2 C3 177.7(2) . .
C1 N1 N2 Ni1 173.27(17) . .
B1 N1 N2 Ni1 -8.1(3) . .
O1 Ni1 N2 C3 -10.1(5) 5_666 .
O1 Ni1 N2 C3 -15.4(2) . .
N4 Ni1 N2 C3 -138.3(2) . .
N6 Ni1 N2 C3 130.7(2) . .
O1 Ni1 N2 N1 177.5(2) 5_666 .
O1 Ni1 N2 N1 172.31(18) . .
N4 Ni1 N2 N1 49.35(18) . .
N6 Ni1 N2 N1 -41.62(18) . .
N1 B1 N3 C11 -124.0(3) . .
N5 B1 N3 C11 117.6(3) . .
N1 B1 N3 N4 64.7(3) . .
N5 B1 N3 N4 -53.8(3) . .
C11 N3 N4 C13 -0.8(3) . .
B1 N3 N4 C13 172.1(2) . .
C11 N3 N4 Ni1 178.29(16) . .
B1 N3 N4 Ni1 -8.9(3) . .
N2 Ni1 N4 C13 139.2(3) . .
O1 Ni1 N4 C13 -28.8(3) 5_666 .
O1 Ni1 N4 C13 54.6(3) . .
N6 Ni1 N4 C13 -131.4(3) . .
N2 Ni1 N4 N3 -39.46(17) . .
O1 Ni1 N4 N3 152.59(15) 5_666 .
O1 Ni1 N4 N3 -124.02(15) . .
N6 Ni1 N4 N3 49.93(16) . .
N1 B1 N5 C21 113.5(3) . .
N3 B1 N5 C21 -127.7(3) . .
N1 B1 N5 N6 -55.5(3) . .
N3 B1 N5 N6 63.3(3) . .
C21 N5 N6 C23 0.0(3) . .
B1 N5 N6 C23 170.7(2) . .
C21 N5 N6 Ni1 -177.56(16) . .
B1 N5 N6 Ni1 -6.8(3) . .
N2 Ni1 N6 C23 -127.7(3) . .
O1 Ni1 N6 C23 42.6(3) 5_666 .
O1 Ni1 N6 C23 -46.5(3) . .
N4 Ni1 N6 C23 142.5(3) . .
N2 Ni1 N6 N5 48.43(16) . .
O1 Ni1 N6 N5 -141.32(15) 5_666 .
O1 Ni1 N6 N5 129.62(15) . .
N4 Ni1 N6 N5 -41.33(16) . .
N2 N1 C1 C2 0.0(3) . .
B1 N1 C1 C2 -178.3(3) . .
N2 N1 C1 C4 -179.3(2) . .
B1 N1 C1 C4 2.4(4) . .
N1 C1 C2 C3 0.8(3) . .
C4 C1 C2 C3 180.0(3) . .
N1 N2 C3 C2 1.4(3) . .
Ni1 N2 C3 C2 -171.51(19) . .
N1 N2 C3 C5 -177.3(2) . .
Ni1 N2 C3 C5 9.8(4) . .
C1 C2 C3 N2 -1.4(3) . .
C1 C2 C3 C5 177.2(2) . .
N2 C3 C5 C6 -178.5(2) . .
C2 C3 C5 C6 3.0(4) . .
N2 C3 C5 C10 1.7(4) . .
C2 C3 C5 C10 -176.7(3) . .
C10 C5 C6 C7 0.1(4) . .
C3 C5 C6 C7 -179.6(2) . .
C5 C6 C7 C8 0.8(4) . .
C6 C7 C8 C9 -0.8(4) . .
C7 C8 C9 C10 -0.3(4) . .
C8 C9 C10 O1 179.7(2) . .
C8 C9 C10 C5 1.2(4) . .
C6 C5 C10 O1 -179.6(2) . .
C3 C5 C10 O1 0.1(4) . .
C6 C5 C10 C9 -1.1(4) . .
C3 C5 C10 C9 178.6(2) . .
C9 C10 O1 Ni1 10.8(3) . 5_666
C5 C10 O1 Ni1 -170.71(18) . 5_666
C9 C10 O1 Ni1 168.84(18) . .
C5 C10 O1 Ni1 -12.7(4) . .
N2 Ni1 O1 C10 16.4(2) . .
O1 Ni1 O1 C10 -162.2(2) 5_666 .
N4 Ni1 O1 C10 103.2(2) . .
N6 Ni1 O1 C10 -66.0(2) . .
N2 Ni1 O1 Ni1 178.61(9) . 5_666
O1 Ni1 O1 Ni1 0.0 5_666 5_666
N4 Ni1 O1 Ni1 -94.54(10) . 5_666
N6 Ni1 O1 Ni1 96.24(13) . 5_666
N4 N3 C11 C12 0.7(3) . .
B1 N3 C11 C12 -171.3(2) . .
N4 N3 C11 C14 -178.9(2) . .
B1 N3 C11 C14 9.1(4) . .
N3 C11 C12 C13 -0.3(3) . .
C14 C11 C12 C13 179.2(3) . .
N3 N4 C13 C12 0.5(3) . .
Ni1 N4 C13 C12 -178.16(19) . .
N3 N4 C13 C15 -176.7(2) . .
Ni1 N4 C13 C15 4.6(4) . .
C11 C12 C13 N4 -0.1(3) . .
C11 C12 C13 C15 177.0(2) . .
N4 C13 C15 C20 -48.0(4) . .
C12 C13 C15 C20 135.2(3) . .
N4 C13 C15 C16 133.7(3) . .
C12 C13 C15 C16 -43.0(4) . .
C20 C15 C16 C17 0.8(4) . .
C13 C15 C16 C17 179.1(2) . .
C15 C16 C17 C18 0.3(4) . .
C16 C17 C18 C19 -0.9(4) . .
C17 C18 C19 C20 0.3(4) . .
C18 C19 C20 C15 0.9(4) . .
C16 C15 C20 C19 -1.4(4) . .
C13 C15 C20 C19 -179.7(2) . .
N6 N5 C21 C22 0.1(3) . .
B1 N5 C21 C22 -169.9(2) . .
N6 N5 C21 C24 178.9(2) . .
B1 N5 C21 C24 8.9(4) . .
N5 C21 C22 C23 -0.1(3) . .
C24 C21 C22 C23 -178.8(3) . .
N5 N6 C23 C22 -0.1(3) . .
Ni1 N6 C23 C22 176.2(2) . .
N5 N6 C23 C25 -177.0(2) . .
Ni1 N6 C23 C25 -0.7(5) . .
C21 C22 C23 N6 0.1(3) . .
C21 C22 C23 C25 177.2(2) . .
N6 C23 C25 C30 -59.6(4) . .
C22 C23 C25 C30 123.8(3) . .
N6 C23 C25 C26 127.2(3) . .
C22 C23 C25 C26 -49.4(4) . .
C30 C25 C26 C27 0.9(4) . .
C23 C25 C26 C27 174.5(3) . .
C25 C26 C27 C28 -1.5(5) . .
C26 C27 C28 C29 0.9(5) . .
C27 C28 C29 C30 0.2(6) . .
C26 C25 C30 C29 0.3(5) . .
C23 C25 C30 C29 -172.8(3) . .
C28 C29 C30 C25 -0.9(6) . .
